data_7044415
loop_
_publ_author_name
'Das, Debasis'
'Mandal, Arnab'
'Dasgupta, Sanchari'
'Ganguly, Sumi'
'Bauza, Antonio'
'Frontera, Antonio'

_publ_section_title
;
 Cooperative Influence of Pseudohalides and Ligand Backbone of
 Schiff-bases on Nuclearity and Stereochemistry of Cobalt(III) Complexes:
 Experimental and Theoretical Investigation
;
_journal_name_full 'Dalton Trans.'
_journal_paper_doi 10.1039/C7DT03040A
_journal_year 2017
_chemical_formula_moiety 'C13 H15 Co N4 O2 S2, C2 H4 O'
_chemical_formula_sum 'C15 H19 Co N4 O3 S2'
_chemical_formula_weight 426.39
_space_group_crystal_system monoclinic
_space_group_IT_number 14
_space_group_name_Hall '-P 2ybc'
_space_group_name_H-M_alt 'P 1 21/c 1'
_symmetry_space_group_name_Hall '-P 2ybc'
_symmetry_space_group_name_H-M 'P 1 21/c 1'
_atom_sites_solution_hydrogens mixed
_audit_creation_method SHELXL-2016/6
_audit_update_record
;
2017-09-05 deposited with the CCDC.
2017-09-26 downloaded from the CCDC.
;
_cell_angle_alpha 90
_cell_angle_beta 94.505(3)
_cell_angle_gamma 90
_cell_formula_units_Z 4
_cell_length_a 10.088(3)
_cell_length_b 12.859(3)
_cell_length_c 14.791(4)
_cell_measurement_reflns_used 1362
_cell_measurement_temperature 296(2)
_cell_measurement_theta_max 25.813
_cell_measurement_theta_min 2.025
_cell_volume 1912.8(9)
_computing_cell_refinement 'Bruker Apex II'
_computing_data_collection 'Bruker Apex II'
_computing_data_reduction SAINT
_computing_molecular_graphics 'Mercury 3.8'
_computing_publication_material 'Shelxl 2016/6'
_computing_structure_refinement 'SHELXL-2016/6 (Sheldrick, 2016)'
_computing_structure_solution 'SHELXT 2014/5 (Sheldrick, 2014)'
_diffrn_ambient_temperature 296(2)
_diffrn_measured_fraction_theta_full 0.999
_diffrn_measured_fraction_theta_max 0.985
_diffrn_measurement_device_type 'Bruker Apex II'
_diffrn_measurement_method 'Omega scan'
_diffrn_radiation_type MoK\a
_diffrn_radiation_wavelength 0.71073
_diffrn_reflns_av_R_equivalents 0.0923
_diffrn_reflns_av_unetI/netI 0.0578
_diffrn_reflns_Laue_measured_fraction_full 0.999
_diffrn_reflns_Laue_measured_fraction_max 0.985
_diffrn_reflns_limit_h_max 12
_diffrn_reflns_limit_h_min -12
_diffrn_reflns_limit_k_max 15
_diffrn_reflns_limit_k_min -15
_diffrn_reflns_limit_l_max 18
_diffrn_reflns_limit_l_min -16
_diffrn_reflns_number 13248
_diffrn_reflns_point_group_measured_fraction_full 0.999
_diffrn_reflns_point_group_measured_fraction_max 0.985
_diffrn_reflns_theta_full 25.242
_diffrn_reflns_theta_max 25.813
_diffrn_reflns_theta_min 2.025
_diffrn_source 'fine-focus sealed tube'
_exptl_absorpt_coefficient_mu 1.136
_exptl_absorpt_correction_T_max 0.7453
_exptl_absorpt_correction_T_min 0.4959
_exptl_absorpt_correction_type multi-scan
_exptl_absorpt_process_details '(North et al., 1968)'
_exptl_crystal_colour PINK
_exptl_crystal_density_diffrn 1.481
_exptl_crystal_density_method 'not measured'
_exptl_crystal_description BLOCK
_exptl_crystal_F_000 880.0
_exptl_crystal_size_max 0.32
_exptl_crystal_size_mid 0.25
_exptl_crystal_size_min 0.16
_refine_diff_density_max 0.545
_refine_diff_density_min -0.399
_refine_diff_density_rms 0.065
_refine_ls_extinction_method none
_refine_ls_goodness_of_fit_ref 1.080
_refine_ls_hydrogen_treatment mixed
_refine_ls_matrix_type full
_refine_ls_number_parameters 230
_refine_ls_number_reflns 3626
_refine_ls_number_restraints 0
_refine_ls_restrained_S_all 1.080
_refine_ls_R_factor_all 0.0708
_refine_ls_R_factor_gt 0.0490
_refine_ls_shift/su_max 0.001
_refine_ls_shift/su_mean 0.000
_refine_ls_structure_factor_coef Fsqd
_refine_ls_weighting_details 'w=1/[\s^2^(Fo^2^)+(0.0452P)^2^+1.2877P] where P=(Fo^2^+2Fc^2^)/3'
_refine_ls_weighting_scheme calc
_refine_ls_wR_factor_gt 0.1214
_refine_ls_wR_factor_ref 0.1357
_reflns_Friedel_coverage 0.000
_reflns_number_gt 2607
_reflns_number_total 3626
_reflns_threshold_expression 'I > 2\s(I)'
_cod_data_source_file c7dt03040a2.cif
_cod_data_source_block 1
_cod_original_cell_volume 1912.9(9)
_cod_database_code 7044415
_shelx_shelxl_version_number 2016/6
_shelx_space_group_comment
;
The symmetry employed for this shelxl refinement is uniquely defined
by the following loop, which should always be used as a source of
symmetry information in preference to the above space-group names.
They are only intended as comments.
;
_shelx_estimated_absorpt_t_min 0.4959
_shelx_estimated_absorpt_t_max 0.7453
_exptl_absorpt_special_details SADABS

loop_
_space_group_symop_operation_xyz
'x, y, z'
'-x, y+1/2, -z+1/2'
'-x, -y, -z'
'x, -y-1/2, z-1/2'

loop_
_atom_site_label
_atom_site_type_symbol
_atom_site_fract_x
_atom_site_fract_y
_atom_site_fract_z
_atom_site_U_iso_or_equiv
_atom_site_adp_type
_atom_site_occupancy
_atom_site_site_symmetry_order
_atom_site_calc_flag
_atom_site_refinement_flags_posn
_atom_site_refinement_flags_adp
_atom_site_refinement_flags_occupancy
_atom_site_disorder_assembly
_atom_site_disorder_group
Co1 Co 0.38568(5) 0.33403(3) 0.66403(3) 0.05029(18) Uani 1 1 d . . . . .
S1 S 0.03444(13) 0.17468(12) 0.49587(8) 0.0922(4) Uani 1 1 d . . . . .
S2 S 0.70245(14) 0.46374(10) 0.88079(9) 0.0891(4) Uani 1 1 d . . . . .
O1 O 0.3288(3) 0.47096(18) 0.63491(17) 0.0579(6) Uani 1 1 d . . . . .
O3 O 0.6769(3) 0.4759(2) 0.54764(19) 0.0743(8) Uani 1 1 d . . . . .
H3A H 0.651621 0.528813 0.520624 0.111 Uiso 1 1 calc R U . A 2
N1 N 0.2890(3) 0.3177(2) 0.7657(2) 0.0551(7) Uani 1 1 d . . . . .
N2 N 0.4473(3) 0.1930(2) 0.6876(2) 0.0563(8) Uani 1 1 d . . . . .
H2 H 0.382783 0.147053 0.654537 0.068 Uiso 1 1 calc R U . . .
O2 O 0.4997(3) 0.33149(19) 0.56149(18) 0.0601(7) Uani 1 1 d . . . . .
H2A H 0.556(5) 0.377(4) 0.560(3) 0.090 Uiso 1 1 d . U . . .
N4 N 0.5274(3) 0.3881(2) 0.7417(2) 0.0575(8) Uani 1 1 d . . . . .
N3 N 0.2441(4) 0.2793(3) 0.5873(2) 0.0686(9) Uani 1 1 d . . . . .
C1 C 0.2473(4) 0.5253(3) 0.6814(2) 0.0521(8) Uani 1 1 d . . . . .
C2 C 0.2142(4) 0.6271(3) 0.6523(3) 0.0626(10) Uani 1 1 d . . . . .
H2B H 0.250462 0.653336 0.601139 0.075 Uiso 1 1 calc R U . . .
C3 C 0.1300(4) 0.6883(3) 0.6974(3) 0.0711(12) Uani 1 1 d . . . . .
H3 H 0.109760 0.754862 0.676060 0.085 Uiso 1 1 calc R U . . .
C4 C 0.0749(5) 0.6528(4) 0.7737(3) 0.0774(13) Uani 1 1 d . . . . .
H4 H 0.018814 0.695309 0.804359 0.093 Uiso 1 1 calc R U . . .
C5 C 0.1040(4) 0.5534(3) 0.8041(3) 0.0680(11) Uani 1 1 d . . . . .
H5 H 0.065593 0.528715 0.855079 0.082 Uiso 1 1 calc R U . . .
C6 C 0.1901(4) 0.4887(3) 0.7598(2) 0.0547(9) Uani 1 1 d . . . . .
C7 C 0.2151(4) 0.3873(3) 0.7973(3) 0.0588(9) Uani 1 1 d . . . . .
H7 H 0.173874 0.370585 0.849495 0.071 Uiso 1 1 calc R U . . .
C8 C 0.3067(4) 0.2139(3) 0.8075(3) 0.0696(11) Uani 1 1 d . . . . .
H8A H 0.235540 0.167875 0.784794 0.084 Uiso 1 1 calc R U . . .
H8B H 0.305016 0.219082 0.872830 0.084 Uiso 1 1 calc R U . . .
C9 C 0.4377(5) 0.1721(3) 0.7838(3) 0.0675(11) Uani 1 1 d . . . . .
H9A H 0.509671 0.206113 0.819767 0.081 Uiso 1 1 calc R U . . .
H9B H 0.442763 0.097942 0.795502 0.081 Uiso 1 1 calc R U . . .
C10 C 0.5727(5) 0.1794(3) 0.6462(3) 0.0707(11) Uani 1 1 d . . . . .
H10A H 0.592683 0.106019 0.640606 0.085 Uiso 1 1 calc R U . . .
H10B H 0.644585 0.211889 0.683463 0.085 Uiso 1 1 calc R U . . .
C11 C 0.5589(5) 0.2289(3) 0.5550(3) 0.0741(12) Uani 1 1 d . . . . .
H11A H 0.645639 0.234929 0.531422 0.089 Uiso 1 1 calc R U . . .
H11B H 0.503277 0.185930 0.513607 0.089 Uiso 1 1 calc R U . . .
C12 C 0.8632(10) 0.4166(8) 0.6221(8) 0.200(4) Uani 1 1 d . . . . .
H12A H 0.817355 0.440389 0.672676 0.300 Uiso 1 1 calc R U . B 1
H12B H 0.949491 0.391088 0.643366 0.300 Uiso 1 1 calc R U . B 1
H12C H 0.813103 0.361680 0.591564 0.300 Uiso 1 1 calc R U . B 1
C13A C 0.877(3) 0.4982(16) 0.5624(14) 0.115(8) Uiso 0.40(3) 1 d . . P C 1
C13B C 0.8067(15) 0.4873(8) 0.5796(7) 0.084(5) Uiso 0.60(3) 1 d . . P C 2
C14 C 0.5988(4) 0.4188(3) 0.8001(3) 0.0585(9) Uani 1 1 d . . . . .
C15 C 0.1572(4) 0.2362(3) 0.5497(2) 0.0584(9) Uani 1 1 d . . . . .

loop_
_atom_site_aniso_label
_atom_site_aniso_U_11
_atom_site_aniso_U_22
_atom_site_aniso_U_33
_atom_site_aniso_U_23
_atom_site_aniso_U_13
_atom_site_aniso_U_12
Co1 0.0589(3) 0.0397(3) 0.0529(3) 0.0023(2) 0.0087(2) 0.0029(2)
S1 0.0789(8) 0.1370(12) 0.0606(7) -0.0119(7) 0.0036(6) -0.0245(8)
S2 0.1023(10) 0.0703(7) 0.0899(9) -0.0100(6) -0.0223(7) -0.0015(7)
O1 0.0742(17) 0.0432(13) 0.0585(15) 0.0056(11) 0.0181(13) 0.0094(12)
O3 0.0657(18) 0.0806(19) 0.0775(19) 0.0167(15) 0.0127(14) 0.0145(15)
N1 0.0590(19) 0.0478(16) 0.0599(18) 0.0079(14) 0.0126(14) -0.0042(14)
N2 0.068(2) 0.0410(15) 0.0598(18) 0.0011(13) 0.0034(15) 0.0043(15)
O2 0.0797(19) 0.0463(14) 0.0559(14) 0.0019(12) 0.0164(13) 0.0096(13)
N4 0.063(2) 0.0456(16) 0.065(2) 0.0025(15) 0.0104(16) -0.0023(15)
N3 0.072(2) 0.059(2) 0.073(2) 0.0043(18) -0.0029(19) 0.0012(18)
C1 0.056(2) 0.0488(19) 0.052(2) -0.0038(16) 0.0044(16) 0.0036(17)
C2 0.078(3) 0.057(2) 0.053(2) 0.0035(18) 0.0036(19) 0.016(2)
C3 0.085(3) 0.059(2) 0.067(3) -0.006(2) -0.004(2) 0.024(2)
C4 0.077(3) 0.080(3) 0.076(3) -0.011(2) 0.010(2) 0.026(2)
C5 0.067(3) 0.072(3) 0.067(2) -0.003(2) 0.016(2) 0.006(2)
C6 0.056(2) 0.052(2) 0.057(2) -0.0028(17) 0.0088(17) 0.0017(17)
C7 0.060(2) 0.060(2) 0.058(2) 0.0029(19) 0.0160(18) -0.0011(19)
C8 0.085(3) 0.051(2) 0.075(3) 0.015(2) 0.018(2) -0.002(2)
C9 0.090(3) 0.048(2) 0.065(2) 0.0103(18) 0.010(2) 0.004(2)
C10 0.085(3) 0.053(2) 0.076(3) 0.006(2) 0.015(2) 0.018(2)
C11 0.091(3) 0.057(2) 0.076(3) -0.007(2) 0.021(2) 0.016(2)
C12 0.178(9) 0.152(8) 0.266(12) 0.032(8) -0.005(9) -0.020(8)
C14 0.067(3) 0.0405(19) 0.068(2) 0.0028(18) 0.009(2) 0.0026(18)
C15 0.067(3) 0.062(2) 0.047(2) 0.0065(18) 0.0116(19) 0.007(2)

loop_
_atom_type_symbol
_atom_type_description
_atom_type_scat_dispersion_real
_atom_type_scat_dispersion_imag
_atom_type_scat_source
C C 0.0033 0.0016 'International Tables Vol C Tables 4.2.6.8 and 6.1.1.4'
H H 0.0000 0.0000 'International Tables Vol C Tables 4.2.6.8 and 6.1.1.4'
Co Co 0.3494 0.9721 'International Tables Vol C Tables 4.2.6.8 and 6.1.1.4'
N N 0.0061 0.0033 'International Tables Vol C Tables 4.2.6.8 and 6.1.1.4'
O O 0.0106 0.0060 'International Tables Vol C Tables 4.2.6.8 and 6.1.1.4'
S S 0.1246 0.1234 'International Tables Vol C Tables 4.2.6.8 and 6.1.1.4'

loop_
_geom_angle_atom_site_label_1
_geom_angle_atom_site_label_2
_geom_angle_atom_site_label_3
_geom_angle
N1 Co1 N3 91.35(15)
N1 Co1 O1 96.87(12)
N3 Co1 O1 90.48(13)
N1 Co1 N4 88.31(13)
N3 Co1 N4 179.57(14)
O1 Co1 N4 89.83(12)
N1 Co1 N2 86.04(13)
N3 Co1 N2 88.62(14)
O1 Co1 N2 176.98(12)
N4 Co1 N2 91.09(13)
N1 Co1 O2 171.65(12)
N3 Co1 O2 89.48(14)
O1 Co1 O2 91.43(10)
N4 Co1 O2 90.82(13)
N2 Co1 O2 85.67(12)
C1 O1 Co1 124.5(2)
C13B O3 H3A 109.5
C7 N1 C8 122.3(3)
C7 N1 Co1 125.0(3)
C8 N1 Co1 112.6(2)
C10 N2 C9 120.9(3)
C10 N2 Co1 108.2(2)
C9 N2 Co1 107.6(2)
C10 N2 H2 106.4
C9 N2 H2 106.4
Co1 N2 H2 106.4
C11 O2 Co1 109.4(2)
C11 O2 H2A 111(3)
Co1 O2 H2A 117(3)
C14 N4 Co1 168.4(3)
C15 N3 Co1 170.8(3)
O1 C1 C2 118.5(3)
O1 C1 C6 124.3(3)
C2 C1 C6 117.2(3)
C3 C2 C1 121.7(4)
C3 C2 H2B 119.1
C1 C2 H2B 119.1
C2 C3 C4 121.1(4)
C2 C3 H3 119.5
C4 C3 H3 119.5
C3 C4 C5 119.1(4)
C3 C4 H4 120.5
C5 C4 H4 120.5
C4 C5 C6 121.4(4)
C4 C5 H5 119.3
C6 C5 H5 119.3
C5 C6 C1 119.5(3)
C5 C6 C7 117.1(3)
C1 C6 C7 123.3(3)
N1 C7 C6 125.9(3)
N1 C7 H7 117.1
C6 C7 H7 117.1
N1 C8 C9 107.9(3)
N1 C8 H8A 110.1
C9 C8 H8A 110.1
N1 C8 H8B 110.1
C9 C8 H8B 110.1
H8A C8 H8B 108.4
N2 C9 C8 106.9(3)
N2 C9 H9A 110.3
C8 C9 H9A 110.3
N2 C9 H9B 110.3
C8 C9 H9B 110.3
H9A C9 H9B 108.6
N2 C10 C11 107.9(3)
N2 C10 H10A 110.1
C11 C10 H10A 110.1
N2 C10 H10B 110.1
C11 C10 H10B 110.1
H10A C10 H10B 108.4
O2 C11 C10 109.7(3)
O2 C11 H11A 109.7
C10 C11 H11A 109.7
O2 C11 H11B 109.7
C10 C11 H11B 109.7
H11A C11 H11B 108.2
C13A C12 H12A 109.5
C13A C12 H12B 109.5
H12A C12 H12B 109.5
C13A C12 H12C 109.5
H12A C12 H12C 109.5
H12B C12 H12C 109.5
C12 C13B O3 119.7(11)
N4 C14 S2 178.4(4)
N3 C15 S1 179.7(4)

loop_
_geom_bond_atom_site_label_1
_geom_bond_atom_site_label_2
_geom_bond_distance
Co1 N1 1.867(3)
Co1 N3 1.889(4)
Co1 O1 1.891(2)
Co1 N4 1.894(4)
Co1 N2 1.940(3)
Co1 O2 1.974(3)
S1 C15 1.624(5)
S2 C14 1.630(5)
O1 C1 1.314(4)
O3 C13B 1.365(14)
O3 H3A 0.8200
N1 C7 1.276(5)
N1 C8 1.477(5)
N2 C10 1.459(5)
N2 C9 1.460(5)
N2 H2 0.9800
O2 C11 1.455(4)
O2 H2A 0.82(5)
N4 C14 1.150(5)
N3 C15 1.145(5)
C1 C2 1.409(5)
C1 C6 1.416(5)
C2 C3 1.369(5)
C2 H2B 0.9300
C3 C4 1.374(6)
C3 H3 0.9300
C4 C5 1.380(6)
C4 H4 0.9300
C5 C6 1.402(5)
C5 H5 0.9300
C6 C7 1.432(5)
C7 H7 0.9300
C8 C9 1.493(6)
C8 H8A 0.9700
C8 H8B 0.9700
C9 H9A 0.9700
C9 H9B 0.9700
C10 C11 1.487(6)
C10 H10A 0.9700
C10 H10B 0.9700
C11 H11A 0.9700
C11 H11B 0.9700
C12 C13B 1.220(12)
C12 C13A 1.39(2)
C12 H12A 0.9600
C12 H12B 0.9600
C12 H12C 0.9600

loop_
_geom_hbond_atom_site_label_D
_geom_hbond_atom_site_label_H
_geom_hbond_atom_site_label_A
_geom_hbond_distance_DH
_geom_hbond_distance_HA
_geom_hbond_distance_DA
_geom_hbond_angle_DHA
_geom_hbond_site_symmetry_A
C7 H7 S1 0.93 2.74 3.664(4) 175.6 4_566
O2 H2A O3 0.82(5) 1.78(5) 2.597(4) 175(5) .
N2 H2 S2 0.98 2.55 3.428(3) 149.2 2_646
O3 H3A O2 0.82 2.60 3.386(4) 162.1 3_666
O3 H3A O1 0.82 2.32 2.782(4) 115.8 3_666
C7 H7 S1 0.93 2.74 3.664(4) 175.6 4_566
O2 H2A O3 0.82(5) 1.78(5) 2.597(4) 175(5) .
N2 H2 S2 0.98 2.55 3.428(3) 149.2 2_646
O3 H3A O2 0.82 2.60 3.386(4) 162.1 3_666
O3 H3A O1 0.82 2.32 2.782(4) 115.8 3_666
C7 H7 S1 0.93 2.74 3.664(4) 175.6 4_566
O2 H2A O3 0.82(5) 1.78(5) 2.597(4) 175(5) .
N2 H2 S2 0.98 2.55 3.428(3) 149.2 2_646
C7 H7 S1 0.93 2.74 3.664(4) 175.6 4_566
O2 H2A O3 0.82(5) 1.78(5) 2.597(4) 175(5) .
N2 H2 S2 0.98 2.55 3.428(3) 149.2 2_646
O3 H3A O1 0.82 2.32 2.782(4) 115.8 3_666
C7 H7 S1 0.93 2.74 3.664(4) 175.6 4_566
O2 H2A O3 0.82(5) 1.78(5) 2.597(4) 175(5) .
N2 H2 S2 0.98 2.55 3.428(3) 149.2 2_646
O3 H3A O1 0.82 2.32 2.782(4) 115.8 3_666
C7 H7 S1 0.93 2.74 3.664(4) 175.6 4_566
O2 H2A O3 0.82(5) 1.78(5) 2.597(4) 175(5) .
N2 H2 S2 0.98 2.55 3.428(3) 149.2 2_646
C7 H7 S1 0.93 2.74 3.664(4) 175.6 4_566
O2 H2A O3 0.82(5) 1.78(5) 2.597(4) 175(5) .
N2 H2 S2 0.98 2.55 3.428(3) 149.2 2_646
O3 H3A O1 0.82 2.32 2.782(4) 115.8 3_666
C7 H7 S1 0.93 2.74 3.664(4) 175.6 4_566
O2 H2A O3 0.82(5) 1.78(5) 2.597(4) 175(5) .
N2 H2 S2 0.98 2.55 3.428(3) 149.2 2_646
O3 H3A O1 0.82 2.32 2.782(4) 115.8 3_666
O3 H3A O1 0.82 2.32 2.782(4) 115.8 3_666
N2 H2 S2 0.98 2.55 3.428(3) 149.2 2_646
O2 H2A O3 0.82(5) 1.78(5) 2.597(4) 175(5) .
C7 H7 S1 0.93 2.74 3.664(4) 175.6 4_566
O3 H3A O1 0.82 2.32 2.782(4) 115.8 3_666
N2 H2 S2 0.98 2.55 3.428(3) 149.2 2_646
O2 H2A O3 0.82(5) 1.78(5) 2.597(4) 175(5) .
C7 H7 S1 0.93 2.74 3.664(4) 175.6 4_566
O3 H3A O1 0.82 2.32 2.782(4) 115.8 3_666
N2 H2 S2 0.98 2.55 3.428(3) 149.2 2_646
O2 H2A O3 0.82(5) 1.78(5) 2.597(4) 175(5) .
C7 H7 S1 0.93 2.74 3.664(4) 175.6 4_566
O3 H3A O1 0.82 2.32 2.782(4) 115.8 3_666
N2 H2 S2 0.98 2.55 3.428(3) 149.2 2_646
O2 H2A O3 0.82(5) 1.78(5) 2.597(4) 175(5) .
C7 H7 S1 0.93 2.74 3.664(4) 175.6 4_566
O3 H3A O1 0.82 2.32 2.782(4) 115.8 3_666
O3 H3A O2 0.82 2.60 3.386(4) 162.1 3_666
N2 H2 S2 0.98 2.55 3.428(3) 149.2 2_646
O2 H2A O3 0.82(5) 1.78(5) 2.597(4) 175(5) .
C7 H7 S1 0.93 2.74 3.664(4) 175.6 4_566
